data_7002572
loop_
_publ_author_name
'Lian, Bing'
'Ma, Haiyan'
'Spaniol, Thomas P.'
'Okuda, Jun'

_publ_section_title
;
 Neutral and cationic aluminium complexes containing a chiral
 (OSSO)-type bis(phenolato) ligand: synthesis, structures and
 polymerization activity
;
_journal_issue 41
_journal_name_full 'Dalton Transactions'
_journal_page_first 9033
_journal_page_last 9042
_journal_paper_doi 10.1039/b909287k
_journal_year 2009
_chemical_formula_moiety 'C62 H90 Al2 O4 S4'
_chemical_formula_sum 'C62 H90 Al2 O4 S4'
_chemical_formula_weight 1081.63
_chemical_name_systematic
;
?
;
_space_group_IT_number 110
_symmetry_cell_setting tetragonal
_symmetry_space_group_name_Hall 'I 4bw -2c'
_symmetry_space_group_name_H-M 'I 41 c d'
_atom_sites_solution_hydrogens geom
_atom_sites_solution_primary direct
_atom_sites_solution_secondary difmap
_audit_creation_method SHELXL-97
_cell_angle_alpha 90.00
_cell_angle_beta 90.00
_cell_angle_gamma 90.00
_cell_formula_units_Z 8
_cell_length_a 18.7075(5)
_cell_length_b 18.7075(5)
_cell_length_c 36.1564(14)
_cell_measurement_reflns_used 5007
_cell_measurement_temperature 110(2)
_cell_measurement_theta_max 19.05
_cell_measurement_theta_min 2.17
_cell_volume 12653.7(7)
_computing_cell_refinement 'Bruker SMART (2001)'
_computing_data_collection 'Bruker SMART (2001)'
_computing_data_reduction 'Bruker SAINT+ (1999)'
_computing_molecular_graphics 'Ortep-3 for Windows (Farrugia, 1997)'
_computing_structure_refinement 'SHELXL-97 (Sheldrick, 1997)'
_computing_structure_solution 'SHELXS-86 (Sheldrick, 1986)'
_diffrn_ambient_temperature 110(2)
_diffrn_measured_fraction_theta_full 0.994
_diffrn_measured_fraction_theta_max 0.994
_diffrn_measurement_device_type 'CCD area detector'
_diffrn_measurement_method 'phi and omega scans'
_diffrn_radiation_monochromator graphite
_diffrn_radiation_source 'fine-focus sealed tube'
_diffrn_radiation_type MoK\a
_diffrn_radiation_wavelength 0.71073
_diffrn_reflns_av_R_equivalents 0.1856
_diffrn_reflns_av_sigmaI/netI 0.0778
_diffrn_reflns_limit_h_max 23
_diffrn_reflns_limit_h_min -23
_diffrn_reflns_limit_k_max 23
_diffrn_reflns_limit_k_min -23
_diffrn_reflns_limit_l_max 44
_diffrn_reflns_limit_l_min -44
_diffrn_reflns_number 70779
_diffrn_reflns_theta_full 26.17
_diffrn_reflns_theta_max 26.17
_diffrn_reflns_theta_min 2.18
_exptl_absorpt_coefficient_mu 0.220
_exptl_absorpt_correction_T_max 0.9740
_exptl_absorpt_correction_T_min 0.9054
_exptl_absorpt_correction_type multi-scan
_exptl_absorpt_process_details 'Bruker SADABS'
_exptl_crystal_colour colourless
_exptl_crystal_density_diffrn 1.136
_exptl_crystal_density_method 'not measured'
_exptl_crystal_description fragment
_exptl_crystal_F_000 4671
_exptl_crystal_size_max 0.46
_exptl_crystal_size_mid 0.27
_exptl_crystal_size_min 0.12
_refine_diff_density_max 0.351
_refine_diff_density_min -0.564
_refine_diff_density_rms 0.063
_refine_ls_abs_structure_details 'Flack H D (1983), Acta Cryst. A39, 876-881'
_refine_ls_abs_structure_Flack 0.11(17)
_refine_ls_extinction_method none
_refine_ls_goodness_of_fit_ref 1.124
_refine_ls_hydrogen_treatment noref
_refine_ls_matrix_type full
_refine_ls_number_parameters 335
_refine_ls_number_reflns 6287
_refine_ls_number_restraints 1
_refine_ls_restrained_S_all 1.124
_refine_ls_R_factor_all 0.1325
_refine_ls_R_factor_gt 0.1051
_refine_ls_shift/su_max 0.000
_refine_ls_shift/su_mean 0.000
_refine_ls_structure_factor_coef Fsqd
_refine_ls_weighting_details 'calc w=1/[\s^2^(Fo^2^)+(0.0623P)^2^+35.6640P] where P=(Fo^2^+2Fc^2^)/3'
_refine_ls_weighting_scheme calc
_refine_ls_wR_factor_gt 0.2029
_refine_ls_wR_factor_ref 0.2179
_reflns_number_gt 4777
_reflns_number_total 6287
_reflns_threshold_expression >2sigma(I)
_cod_data_source_file b909287k.txt
_cod_data_source_block 4
_cod_database_code 7002572

loop_
_symmetry_equiv_pos_as_xyz
'x, y, z'
'-x, y, z+1/2'
'-x+1/2, -y+1/2, z+1/2'
'x+1/2, -y+1/2, z'
'-y, -x+1/2, z+3/4'
'y+1/2, -x, z+3/4'
'-y, x+1/2, z+1/4'
'y+1/2, x, z+1/4'
'x+1/2, y+1/2, z+1/2'
'-x+1/2, y+1/2, z+1'
'-x+1, -y+1, z+1'
'x+1, -y+1, z+1/2'
'-y+1/2, -x+1, z+5/4'
'y+1, -x+1/2, z+5/4'
'-y+1/2, x+1, z+3/4'
'y+1, x+1/2, z+3/4'

loop_
_atom_site_label
_atom_site_type_symbol
_atom_site_fract_x
_atom_site_fract_y
_atom_site_fract_z
_atom_site_U_iso_or_equiv
_atom_site_adp_type
_atom_site_occupancy
_atom_site_symmetry_multiplicity
_atom_site_calc_flag
_atom_site_refinement_flags
_atom_site_disorder_assembly
_atom_site_disorder_group
Al1 Al 0.5000 0.0000 0.43401(7) 0.0473(7) Uani 1 2 d S . .
Al2 Al 0.5000 0.0000 0.23683(8) 0.1028(19) Uani 1 2 d S . .
S1 S 0.37700(9) 0.05446(10) 0.42085(5) 0.0480(5) Uani 1 1 d . . .
S2 S 0.36397(13) 0.00872(18) 0.24523(5) 0.1006(11) Uani 1 1 d . . .
O1 O 0.5294(2) 0.0786(2) 0.41158(12) 0.0414(11) Uani 1 1 d . . .
O2 O 0.4868(3) -0.0804(4) 0.26183(14) 0.096(3) Uani 1 1 d . . .
C1 C 0.4928(4) 0.1402(4) 0.41331(18) 0.0495(19) Uani 1 1 d . . .
C2 C 0.4180(4) 0.1393(4) 0.4150(2) 0.0497(18) Uani 1 1 d . . .
C3 C 0.3771(4) 0.2012(5) 0.4132(2) 0.063(2) Uani 1 1 d . . .
H3 H 0.3265 0.1983 0.4140 0.075 Uiso 1 1 calc R . .
C4 C 0.4101(4) 0.2661(4) 0.4102(2) 0.064(2) Uani 1 1 d . . .
C5 C 0.4838(4) 0.2677(4) 0.4104(2) 0.060(2) Uani 1 1 d . . .
H5 H 0.5061 0.3133 0.4095 0.073 Uiso 1 1 calc R . .
C6 C 0.5275(4) 0.2093(4) 0.4118(2) 0.057(2) Uani 1 1 d . . .
C7 C 0.3688(4) 0.3333(4) 0.4072(3) 0.071(3) Uani 1 1 d . . .
H7A H 0.3176 0.3226 0.4087 0.106 Uiso 1 1 calc R . .
H7B H 0.3793 0.3564 0.3835 0.106 Uiso 1 1 calc R . .
H7C H 0.3822 0.3654 0.4275 0.106 Uiso 1 1 calc R . .
C8 C 0.6089(4) 0.2125(4) 0.4121(3) 0.064(2) Uani 1 1 d . . .
C9 C 0.6388(4) 0.1863(4) 0.3742(2) 0.061(2) Uani 1 1 d . . .
H9A H 0.6200 0.1385 0.3687 0.092 Uiso 1 1 calc R . .
H9B H 0.6911 0.1842 0.3753 0.092 Uiso 1 1 calc R . .
H9C H 0.6242 0.2195 0.3546 0.092 Uiso 1 1 calc R . .
C10 C 0.6411(4) 0.1672(5) 0.4435(2) 0.070(3) Uani 1 1 d . . .
H10A H 0.6239 0.1851 0.4674 0.105 Uiso 1 1 calc R . .
H10B H 0.6934 0.1704 0.4427 0.105 Uiso 1 1 calc R . .
H10C H 0.6265 0.1172 0.4405 0.105 Uiso 1 1 calc R . .
C11 C 0.6362(4) 0.2876(4) 0.4178(4) 0.098(4) Uani 1 1 d . . .
H11A H 0.6123 0.3200 0.4005 0.147 Uiso 1 1 calc R . .
H11B H 0.6879 0.2888 0.4135 0.147 Uiso 1 1 calc R . .
H11C H 0.6262 0.3028 0.4432 0.147 Uiso 1 1 calc R . .
C12 C 0.3661(3) 0.0245(3) 0.37253(17) 0.0413(16) Uani 1 1 d . . .
H12A H 0.4078 0.0410 0.3580 0.050 Uiso 1 1 calc R . .
H12B H 0.3662 -0.0284 0.3721 0.050 Uiso 1 1 calc R . .
C13 C 0.2987(3) 0.0508(4) 0.3539(2) 0.0492(17) Uani 1 1 d . . .
H13 H 0.3007 0.1041 0.3530 0.059 Uiso 1 1 calc R . .
C14 C 0.2958(3) 0.0229(4) 0.3140(2) 0.0461(16) Uani 1 1 d . . .
H14 H 0.2971 -0.0304 0.3154 0.055 Uiso 1 1 calc R . .
C15 C 0.2252(5) 0.0434(5) 0.2953(3) 0.081(3) Uani 1 1 d . . .
H15A H 0.2232 0.0960 0.2923 0.098 Uiso 1 1 calc R . .
H15B H 0.2235 0.0218 0.2703 0.098 Uiso 1 1 calc R . .
C16 C 0.1616(4) 0.0194(7) 0.3168(3) 0.110(4) Uani 1 1 d . . .
H16A H 0.1617 -0.0334 0.3188 0.132 Uiso 1 1 calc R . .
H16B H 0.1173 0.0340 0.3038 0.132 Uiso 1 1 calc R . .
C17 C 0.1630(5) 0.0523(9) 0.3553(3) 0.146(6) Uani 1 1 d . . .
H17A H 0.1212 0.0358 0.3697 0.175 Uiso 1 1 calc R . .
H17B H 0.1609 0.1051 0.3534 0.175 Uiso 1 1 calc R . .
C18 C 0.2319(4) 0.0297(6) 0.3745(2) 0.086(3) Uani 1 1 d . . .
H18A H 0.2333 0.0516 0.3995 0.103 Uiso 1 1 calc R . .
H18B H 0.2316 -0.0228 0.3777 0.103 Uiso 1 1 calc R . .
C19 C 0.3594(5) 0.0459(5) 0.2918(2) 0.075(3) Uani 1 1 d . . .
H19A H 0.4032 0.0321 0.3053 0.090 Uiso 1 1 calc R . .
H19B H 0.3590 0.0987 0.2899 0.090 Uiso 1 1 calc R . .
C20 C 0.3606(5) -0.0848(5) 0.2552(2) 0.078(3) Uani 1 1 d . . .
C21 C 0.4247(4) -0.1174(6) 0.26216(19) 0.072(3) Uani 1 1 d . . .
C22 C 0.4238(4) -0.1923(6) 0.2697(3) 0.087(3) Uani 1 1 d . . .
C23 C 0.3569(5) -0.2227(5) 0.2700(3) 0.088(3) Uani 1 1 d . . .
H23 H 0.3550 -0.2724 0.2754 0.106 Uiso 1 1 calc R . .
C24 C 0.2936(5) -0.1907(6) 0.2634(3) 0.104(4) Uani 1 1 d . . .
C25 C 0.2960(5) -0.1214(6) 0.2554(3) 0.093(3) Uani 1 1 d . . .
H25 H 0.2530 -0.0966 0.2499 0.112 Uiso 1 1 calc R . .
C26 C 0.2211(6) -0.2291(7) 0.2644(5) 0.147(6) Uani 1 1 d . . .
H26A H 0.1840 -0.1975 0.2545 0.221 Uiso 1 1 calc R . .
H26B H 0.2094 -0.2418 0.2900 0.221 Uiso 1 1 calc R . .
H26C H 0.2236 -0.2727 0.2494 0.221 Uiso 1 1 calc R . .
C27 C 0.4914(5) -0.2292(6) 0.2751(3) 0.098(4) Uani 1 1 d . . .
C28 C 0.5432(6) -0.2197(8) 0.2409(3) 0.148(6) Uani 1 1 d . . .
H28A H 0.5186 -0.2347 0.2183 0.222 Uiso 1 1 calc R . .
H28B H 0.5859 -0.2493 0.2445 0.222 Uiso 1 1 calc R . .
H28C H 0.5573 -0.1694 0.2388 0.222 Uiso 1 1 calc R . .
C29 C 0.4817(7) -0.3099(7) 0.2806(5) 0.176(8) Uani 1 1 d . . .
H29A H 0.4527 -0.3185 0.3027 0.264 Uiso 1 1 calc R . .
H29B H 0.5286 -0.3325 0.2836 0.264 Uiso 1 1 calc R . .
H29C H 0.4576 -0.3302 0.2590 0.264 Uiso 1 1 calc R . .
C30 C 0.5335(6) -0.2027(6) 0.3106(2) 0.100(4) Uani 1 1 d . . .
H30A H 0.5350 -0.1504 0.3108 0.150 Uiso 1 1 calc R . .
H30B H 0.5823 -0.2217 0.3101 0.150 Uiso 1 1 calc R . .
H30C H 0.5090 -0.2198 0.3329 0.150 Uiso 1 1 calc R . .
C31 C 0.5000 0.0000 0.4882(3) 0.108(6) Uani 1 2 d S . .
H31A H 0.5488 0.0078 0.4972 0.162 Uiso 0.50 1 calc PR . .
H31B H 0.4823 -0.0461 0.4972 0.162 Uiso 0.50 1 calc PR . .
H31C H 0.4689 0.0384 0.4972 0.162 Uiso 0.50 1 calc PR . .
C32 C 0.5000 0.0000 0.1821(3) 0.129(7) Uani 1 2 d S . .
H32A H 0.5259 -0.0421 0.1731 0.194 Uiso 0.50 1 calc PR . .
H32B H 0.5235 0.0434 0.1731 0.194 Uiso 0.50 1 calc PR . .
H32C H 0.4506 -0.0014 0.1731 0.194 Uiso 0.50 1 calc PR . .

loop_
_atom_site_aniso_label
_atom_site_aniso_U_11
_atom_site_aniso_U_22
_atom_site_aniso_U_33
_atom_site_aniso_U_23
_atom_site_aniso_U_13
_atom_site_aniso_U_12
Al1 0.0386(15) 0.078(2) 0.0257(13) 0.000 0.000 -0.0329(15)
Al2 0.074(3) 0.209(5) 0.0255(16) 0.000 0.000 -0.091(3)
S1 0.0355(8) 0.0656(12) 0.0428(8) -0.0178(9) 0.0135(8) -0.0278(8)
S2 0.0855(17) 0.182(3) 0.0342(9) 0.0159(14) -0.0010(11) -0.0857(18)
O1 0.039(2) 0.037(2) 0.048(3) -0.013(2) 0.018(2) -0.0212(19)
O2 0.076(4) 0.178(7) 0.032(3) -0.012(4) -0.001(3) -0.079(4)
C1 0.046(4) 0.063(5) 0.039(4) -0.029(3) 0.013(3) -0.028(4)
C2 0.041(4) 0.043(4) 0.065(5) -0.025(3) 0.005(4) -0.022(3)
C3 0.036(4) 0.089(6) 0.063(5) -0.044(4) 0.008(4) -0.021(4)
C4 0.044(4) 0.073(6) 0.075(6) -0.032(4) -0.001(4) -0.004(4)
C5 0.062(5) 0.035(4) 0.085(6) -0.027(4) 0.014(4) -0.016(3)
C6 0.044(4) 0.047(4) 0.078(5) -0.036(4) 0.012(4) -0.027(3)
C7 0.046(4) 0.057(5) 0.109(7) -0.027(5) 0.000(4) -0.001(4)
C8 0.037(4) 0.062(5) 0.092(6) -0.013(5) 0.016(4) -0.022(3)
C9 0.042(4) 0.062(5) 0.079(6) -0.001(4) 0.027(4) -0.012(4)
C10 0.036(4) 0.104(7) 0.070(6) -0.030(5) 0.016(4) -0.027(4)
C11 0.038(4) 0.050(5) 0.207(12) -0.034(7) 0.006(6) -0.016(4)
C12 0.038(4) 0.044(4) 0.043(4) -0.013(3) 0.006(3) -0.019(3)
C13 0.033(4) 0.055(4) 0.060(4) -0.017(3) -0.008(3) -0.004(3)
C14 0.037(4) 0.039(4) 0.062(4) -0.005(3) 0.002(3) 0.000(3)
C15 0.071(6) 0.079(7) 0.094(7) -0.002(5) -0.036(5) 0.006(5)
C16 0.025(4) 0.187(12) 0.119(9) -0.037(8) -0.030(5) 0.022(6)
C17 0.048(6) 0.257(17) 0.132(10) -0.111(11) -0.029(6) 0.041(8)
C18 0.031(4) 0.151(9) 0.077(6) -0.031(6) 0.001(4) -0.017(5)
C19 0.083(6) 0.088(6) 0.053(5) 0.022(5) -0.017(4) -0.039(5)
C20 0.069(6) 0.121(8) 0.045(5) -0.029(5) 0.023(4) -0.061(6)
C21 0.060(5) 0.124(8) 0.033(4) -0.053(4) 0.024(4) -0.056(5)
C22 0.053(5) 0.134(9) 0.074(6) -0.070(6) 0.004(4) -0.037(6)
C23 0.060(6) 0.088(7) 0.116(8) -0.065(6) 0.029(5) -0.041(5)
C24 0.046(6) 0.107(8) 0.157(10) -0.069(7) 0.044(6) -0.047(5)
C25 0.076(7) 0.123(9) 0.080(7) -0.037(6) 0.031(5) -0.057(6)
C26 0.075(8) 0.114(10) 0.253(17) -0.033(10) 0.017(9) -0.052(7)
C27 0.043(5) 0.166(11) 0.085(7) -0.068(7) 0.011(5) -0.035(6)
C28 0.100(8) 0.262(18) 0.082(7) -0.091(10) 0.000(7) -0.019(10)
C29 0.129(12) 0.096(10) 0.30(2) -0.098(12) -0.045(13) -0.014(8)
C30 0.130(9) 0.120(8) 0.051(5) -0.039(5) 0.011(5) -0.065(7)
C31 0.043(7) 0.242(18) 0.039(6) 0.000 0.000 -0.071(10)
C32 0.121(13) 0.24(2) 0.024(6) 0.000 0.000 -0.085(14)

loop_
_atom_type_symbol
_atom_type_description
_atom_type_scat_dispersion_real
_atom_type_scat_dispersion_imag
_atom_type_scat_source
C C 0.0030 0.0020 'International Tables Vol C Tables 4.2.6.8 and 6.1.1.4'
H H 0.0000 0.0000 'International Tables Vol C Tables 4.2.6.8 and 6.1.1.4'
Al Al 0.0640 0.0510 'International Tables Vol C Tables 4.2.6.8 and 6.1.1.4'
O O 0.0110 0.0060 'International Tables Vol C Tables 4.2.6.8 and 6.1.1.4'
S S 0.1250 0.1230 'International Tables Vol C Tables 4.2.6.8 and 6.1.1.4'

loop_
_geom_angle_atom_site_label_1
_geom_angle_atom_site_label_2
_geom_angle_atom_site_label_3
_geom_angle
_geom_angle_site_symmetry_1
_geom_angle_site_symmetry_3
_geom_angle_publ_flag
O1 Al1 O1 125.3(3) 11_544 . ?
O1 Al1 C31 117.33(16) 11_544 . ?
O1 Al1 C31 117.33(16) . . ?
O1 Al1 S1 82.12(15) 11_544 11_544 ?
O1 Al1 S1 88.08(15) . 11_544 ?
C31 Al1 S1 100.70(7) . 11_544 ?
O1 Al1 S1 88.08(15) 11_544 . ?
O1 Al1 S1 82.12(15) . . ?
C31 Al1 S1 100.70(7) . . ?
S1 Al1 S1 158.59(14) 11_544 . ?
O2 Al2 O2 118.6(4) . 11_544 ?
O2 Al2 C32 120.7(2) . . ?
O2 Al2 C32 120.7(2) 11_544 . ?
O2 Al2 S2 81.7(2) . . ?
O2 Al2 S2 91.3(2) 11_544 . ?
C32 Al2 S2 96.79(8) . . ?
O2 Al2 S2 91.3(2) . 11_544 ?
O2 Al2 S2 81.7(2) 11_544 11_544 ?
C32 Al2 S2 96.79(8) . 11_544 ?
S2 Al2 S2 166.42(16) . 11_544 ?
C2 S1 C12 101.9(3) . . ?
C2 S1 Al1 89.4(2) . . ?
C12 S1 Al1 98.9(2) . . ?
C20 S2 C19 100.7(4) . . ?
C20 S2 Al2 89.8(3) . . ?
C19 S2 Al2 100.4(3) . . ?
C1 O1 Al1 122.4(4) . . ?
C21 O2 Al2 124.0(7) . . ?
O1 C1 C2 120.0(6) . . ?
O1 C1 C6 122.5(6) . . ?
C2 C1 C6 117.5(7) . . ?
C3 C2 C1 122.5(6) . . ?
C3 C2 S1 120.8(5) . . ?
C1 C2 S1 116.7(5) . . ?
C4 C3 C2 119.8(7) . . ?
C4 C3 H3 120.1 . . ?
C2 C3 H3 120.1 . . ?
C3 C4 C5 118.0(8) . . ?
C3 C4 C7 121.7(7) . . ?
C5 C4 C7 120.3(7) . . ?
C6 C5 C4 125.6(7) . . ?
C6 C5 H5 117.2 . . ?
C4 C5 H5 117.2 . . ?
C5 C6 C1 116.6(6) . . ?
C5 C6 C8 124.5(6) . . ?
C1 C6 C8 118.9(7) . . ?
C4 C7 H7A 109.5 . . ?
C4 C7 H7B 109.5 . . ?
H7A C7 H7B 109.5 . . ?
C4 C7 H7C 109.5 . . ?
H7A C7 H7C 109.5 . . ?
H7B C7 H7C 109.5 . . ?
C11 C8 C6 112.0(7) . . ?
C11 C8 C10 106.2(7) . . ?
C6 C8 C10 111.9(6) . . ?
C11 C8 C9 107.0(7) . . ?
C6 C8 C9 110.0(7) . . ?
C10 C8 C9 109.6(6) . . ?
C8 C9 H9A 109.5 . . ?
C8 C9 H9B 109.5 . . ?
H9A C9 H9B 109.5 . . ?
C8 C9 H9C 109.5 . . ?
H9A C9 H9C 109.5 . . ?
H9B C9 H9C 109.5 . . ?
C8 C10 H10A 109.5 . . ?
C8 C10 H10B 109.5 . . ?
H10A C10 H10B 109.5 . . ?
C8 C10 H10C 109.5 . . ?
H10A C10 H10C 109.5 . . ?
H10B C10 H10C 109.5 . . ?
C8 C11 H11A 109.5 . . ?
C8 C11 H11B 109.5 . . ?
H11A C11 H11B 109.5 . . ?
C8 C11 H11C 109.5 . . ?
H11A C11 H11C 109.5 . . ?
H11B C11 H11C 109.5 . . ?
C13 C12 S1 114.5(5) . . ?
C13 C12 H12A 108.6 . . ?
S1 C12 H12A 108.6 . . ?
C13 C12 H12B 108.6 . . ?
S1 C12 H12B 108.6 . . ?
H12A C12 H12B 107.6 . . ?
C18 C13 C12 112.7(6) . . ?
C18 C13 C14 110.3(6) . . ?
C12 C13 C14 109.8(5) . . ?
C18 C13 H13 108.0 . . ?
C12 C13 H13 108.0 . . ?
C14 C13 H13 108.0 . . ?
C19 C14 C13 112.3(6) . . ?
C19 C14 C15 112.0(7) . . ?
C13 C14 C15 111.2(6) . . ?
C19 C14 H14 107.0 . . ?
C13 C14 H14 107.0 . . ?
C15 C14 H14 107.0 . . ?
C16 C15 C14 112.5(8) . . ?
C16 C15 H15A 109.1 . . ?
C14 C15 H15A 109.1 . . ?
C16 C15 H15B 109.1 . . ?
C14 C15 H15B 109.1 . . ?
H15A C15 H15B 107.8 . . ?
C15 C16 C17 109.9(9) . . ?
C15 C16 H16A 109.7 . . ?
C17 C16 H16A 109.7 . . ?
C15 C16 H16B 109.7 . . ?
C17 C16 H16B 109.7 . . ?
H16A C16 H16B 108.2 . . ?
C16 C17 C18 108.7(8) . . ?
C16 C17 H17A 110.0 . . ?
C18 C17 H17A 110.0 . . ?
C16 C17 H17B 110.0 . . ?
C18 C17 H17B 110.0 . . ?
H17A C17 H17B 108.3 . . ?
C13 C18 C17 113.8(9) . . ?
C13 C18 H18A 108.8 . . ?
C17 C18 H18A 108.8 . . ?
C13 C18 H18B 108.8 . . ?
C17 C18 H18B 108.8 . . ?
H18A C18 H18B 107.7 . . ?
C14 C19 S2 115.1(5) . . ?
C14 C19 H19A 108.5 . . ?
S2 C19 H19A 108.5 . . ?
C14 C19 H19B 108.5 . . ?
S2 C19 H19B 108.5 . . ?
H19A C19 H19B 107.5 . . ?
C21 C20 C25 122.8(10) . . ?
C21 C20 S2 116.3(6) . . ?
C25 C20 S2 121.0(9) . . ?
O2 C21 C20 121.5(10) . . ?
O2 C21 C22 121.0(9) . . ?
C20 C21 C22 117.6(7) . . ?
C23 C22 C21 114.7(10) . . ?
C23 C22 C27 126.5(11) . . ?
C21 C22 C27 118.8(8) . . ?
C24 C23 C22 127.9(11) . . ?
C24 C23 H23 116.1 . . ?
C22 C23 H23 116.1 . . ?
C25 C24 C23 116.3(8) . . ?
C25 C24 C26 119.5(11) . . ?
C23 C24 C26 124.2(11) . . ?
C24 C25 C20 120.8(11) . . ?
C24 C25 H25 119.6 . . ?
C20 C25 H25 119.6 . . ?
C24 C26 H26A 109.5 . . ?
C24 C26 H26B 109.5 . . ?
H26A C26 H26B 109.5 . . ?
C24 C26 H26C 109.5 . . ?
H26A C26 H26C 109.5 . . ?
H26B C26 H26C 109.5 . . ?
C22 C27 C29 112.4(8) . . ?
C22 C27 C28 112.0(11) . . ?
C29 C27 C28 106.5(10) . . ?
C22 C27 C30 113.2(8) . . ?
C29 C27 C30 105.1(10) . . ?
C28 C27 C30 107.1(7) . . ?
C27 C28 H28A 109.5 . . ?
C27 C28 H28B 109.5 . . ?
H28A C28 H28B 109.5 . . ?
C27 C28 H28C 109.5 . . ?
H28A C28 H28C 109.5 . . ?
H28B C28 H28C 109.5 . . ?
C27 C29 H29A 109.5 . . ?
C27 C29 H29B 109.5 . . ?
H29A C29 H29B 109.5 . . ?
C27 C29 H29C 109.5 . . ?
H29A C29 H29C 109.5 . . ?
H29B C29 H29C 109.5 . . ?
C27 C30 H30A 109.5 . . ?
C27 C30 H30B 109.5 . . ?
H30A C30 H30B 109.5 . . ?
C27 C30 H30C 109.5 . . ?
H30A C30 H30C 109.5 . . ?
H30B C30 H30C 109.5 . . ?
Al1 C31 H31A 109.5 . . ?
Al1 C31 H31B 109.5 . . ?
H31A C31 H31B 109.5 . . ?
Al1 C31 H31C 109.5 . . ?
H31A C31 H31C 109.5 . . ?
H31B C31 H31C 109.5 . . ?
Al2 C32 H32A 109.5 . . ?
Al2 C32 H32B 109.5 . . ?
H32A C32 H32B 109.5 . . ?
Al2 C32 H32C 109.5 . . ?
H32A C32 H32C 109.5 . . ?
H32B C32 H32C 109.5 . . ?

loop_
_geom_bond_atom_site_label_1
_geom_bond_atom_site_label_2
_geom_bond_distance
_geom_bond_site_symmetry_2
_geom_bond_publ_flag
Al1 O1 1.766(4) 11_544 ?
Al1 O1 1.766(4) . ?
Al1 C31 1.958(11) . ?
Al1 S1 2.561(2) 11_544 ?
Al1 S1 2.561(2) . ?
Al2 O2 1.771(7) . ?
Al2 O2 1.771(7) 11_544 ?
Al2 C32 1.979(12) . ?
Al2 S2 2.568(3) . ?
Al2 S2 2.568(3) 11_544 ?
S1 C2 1.775(6) . ?
S1 C12 1.846(6) . ?
S2 C20 1.787(11) . ?
S2 C19 1.823(9) . ?
O1 C1 1.342(9) . ?
O2 C21 1.353(8) . ?
C1 C2 1.400(9) . ?
C1 C6 1.447(9) . ?
C2 C3 1.389(10) . ?
C3 C4 1.367(11) . ?
C3 H3 0.9500 . ?
C4 C5 1.380(10) . ?
C4 C7 1.478(11) . ?
C5 C6 1.365(10) . ?
C5 H5 0.9500 . ?
C6 C8 1.525(10) . ?
C7 H7A 0.9800 . ?
C7 H7B 0.9800 . ?
C7 H7C 0.9800 . ?
C8 C11 1.510(10) . ?
C8 C10 1.541(12) . ?
C8 C9 1.559(11) . ?
C9 H9A 0.9800 . ?
C9 H9B 0.9800 . ?
C9 H9C 0.9800 . ?
C10 H10A 0.9800 . ?
C10 H10B 0.9800 . ?
C10 H10C 0.9800 . ?
C11 H11A 0.9800 . ?
C11 H11B 0.9800 . ?
C11 H11C 0.9800 . ?
C12 C13 1.512(9) . ?
C12 H12A 0.9900 . ?
C12 H12B 0.9900 . ?
C13 C18 1.507(10) . ?
C13 C14 1.533(9) . ?
C13 H13 1.0000 . ?
C14 C19 1.499(10) . ?
C14 C15 1.534(10) . ?
C14 H14 1.0000 . ?
C15 C16 1.491(13) . ?
C15 H15A 0.9900 . ?
C15 H15B 0.9900 . ?
C16 C17 1.523(13) . ?
C16 H16A 0.9900 . ?
C16 H16B 0.9900 . ?
C17 C18 1.524(12) . ?
C17 H17A 0.9900 . ?
C17 H17B 0.9900 . ?
C18 H18A 0.9900 . ?
C18 H18B 0.9900 . ?
C19 H19A 0.9900 . ?
C19 H19B 0.9900 . ?
C20 C21 1.369(13) . ?
C20 C25 1.391(11) . ?
C21 C22 1.427(14) . ?
C22 C23 1.376(11) . ?
C22 C27 1.454(14) . ?
C23 C24 1.349(15) . ?
C23 H23 0.9500 . ?
C24 C25 1.327(15) . ?
C24 C26 1.536(12) . ?
C25 H25 0.9500 . ?
C26 H26A 0.9800 . ?
C26 H26B 0.9800 . ?
C26 H26C 0.9800 . ?
C27 C29 1.534(17) . ?
C27 C28 1.580(14) . ?
C27 C30 1.584(12) . ?
C28 H28A 0.9800 . ?
C28 H28B 0.9800 . ?
C28 H28C 0.9800 . ?
C29 H29A 0.9800 . ?
C29 H29B 0.9800 . ?
C29 H29C 0.9800 . ?
C30 H30A 0.9800 . ?
C30 H30B 0.9800 . ?
C30 H30C 0.9800 . ?
C31 H31A 0.9800 . ?
C31 H31B 0.9800 . ?
C31 H31C 0.9800 . ?
C32 H32A 0.9800 . ?
C32 H32B 0.9800 . ?
C32 H32C 0.9800 . ?

loop_
_geom_torsion_atom_site_label_1
_geom_torsion_atom_site_label_2
_geom_torsion_atom_site_label_3
_geom_torsion_atom_site_label_4
_geom_torsion
_geom_torsion_site_symmetry_1
_geom_torsion_site_symmetry_2
_geom_torsion_site_symmetry_3
_geom_torsion_site_symmetry_4
_geom_torsion_publ_flag
O1 Al1 S1 C2 -145.5(3) 11_544 . . . ?
O1 Al1 S1 C2 -19.4(3) . . . . ?
C31 Al1 S1 C2 97.1(2) . . . . ?
S1 Al1 S1 C2 -82.9(2) 11_544 . . . ?
O1 Al1 S1 C12 -43.5(3) 11_544 . . . ?
O1 Al1 S1 C12 82.6(3) . . . . ?
C31 Al1 S1 C12 -160.9(2) . . . . ?
S1 Al1 S1 C12 19.1(2) 11_544 . . . ?
O2 Al2 S2 C20 -18.4(3) . . . . ?
O2 Al2 S2 C20 -137.1(3) 11_544 . . . ?
C32 Al2 S2 C20 101.7(2) . . . . ?
S2 Al2 S2 C20 -78.3(2) 11_544 . . . ?
O2 Al2 S2 C19 82.4(4) . . . . ?
O2 Al2 S2 C19 -36.3(4) 11_544 . . . ?
C32 Al2 S2 C19 -157.4(3) . . . . ?
S2 Al2 S2 C19 22.6(3) 11_544 . . . ?
O1 Al1 O1 C1 112.9(5) 11_544 . . . ?
C31 Al1 O1 C1 -67.1(5) . . . . ?
S1 Al1 O1 C1 -168.1(5) 11_544 . . . ?
S1 Al1 O1 C1 31.0(5) . . . . ?
O2 Al2 O2 C21 112.8(6) 11_544 . . . ?
C32 Al2 O2 C21 -67.2(6) . . . . ?
S2 Al2 O2 C21 25.8(6) . . . . ?
S2 Al2 O2 C21 -165.9(6) 11_544 . . . ?
Al1 O1 C1 C2 -33.6(8) . . . . ?
Al1 O1 C1 C6 149.2(6) . . . . ?
O1 C1 C2 C3 -173.5(7) . . . . ?
C6 C1 C2 C3 3.8(11) . . . . ?
O1 C1 C2 S1 8.0(9) . . . . ?
C6 C1 C2 S1 -174.7(5) . . . . ?
C12 S1 C2 C3 92.8(7) . . . . ?
Al1 S1 C2 C3 -168.3(6) . . . . ?
C12 S1 C2 C1 -88.6(6) . . . . ?
Al1 S1 C2 C1 10.3(6) . . . . ?
C1 C2 C3 C4 -1.1(12) . . . . ?
S1 C2 C3 C4 177.4(6) . . . . ?
C2 C3 C4 C5 -2.2(12) . . . . ?
C2 C3 C4 C7 178.5(8) . . . . ?
C3 C4 C5 C6 2.8(13) . . . . ?
C7 C4 C5 C6 -177.8(8) . . . . ?
C4 C5 C6 C1 0.0(13) . . . . ?
C4 C5 C6 C8 -180.0(8) . . . . ?
O1 C1 C6 C5 174.1(7) . . . . ?
C2 C1 C6 C5 -3.2(11) . . . . ?
O1 C1 C6 C8 -6.0(11) . . . . ?
C2 C1 C6 C8 176.7(7) . . . . ?
C5 C6 C8 C11 10.9(12) . . . . ?
C1 C6 C8 C11 -169.0(8) . . . . ?
C5 C6 C8 C10 130.0(9) . . . . ?
C1 C6 C8 C10 -50.0(10) . . . . ?
C5 C6 C8 C9 -108.0(9) . . . . ?
C1 C6 C8 C9 72.1(9) . . . . ?
C2 S1 C12 C13 -85.6(5) . . . . ?
Al1 S1 C12 C13 -176.8(4) . . . . ?
S1 C12 C13 C18 -57.0(7) . . . . ?
S1 C12 C13 C14 179.7(5) . . . . ?
C18 C13 C14 C19 176.9(7) . . . . ?
C12 C13 C14 C19 -58.3(8) . . . . ?
C18 C13 C14 C15 50.5(9) . . . . ?
C12 C13 C14 C15 175.3(6) . . . . ?
C19 C14 C15 C16 178.7(8) . . . . ?
C13 C14 C15 C16 -54.8(10) . . . . ?
C14 C15 C16 C17 59.0(12) . . . . ?
C15 C16 C17 C18 -58.7(14) . . . . ?
C12 C13 C18 C17 -177.1(8) . . . . ?
C14 C13 C18 C17 -54.0(11) . . . . ?
C16 C17 C18 C13 57.9(14) . . . . ?
C13 C14 C19 S2 174.9(5) . . . . ?
C15 C14 C19 S2 -59.2(9) . . . . ?
C20 S2 C19 C14 -56.2(7) . . . . ?
Al2 S2 C19 C14 -147.9(6) . . . . ?
C19 S2 C20 C21 -87.4(6) . . . . ?
Al2 S2 C20 C21 13.2(6) . . . . ?
C19 S2 C20 C25 93.1(7) . . . . ?
Al2 S2 C20 C25 -166.4(6) . . . . ?
Al2 O2 C21 C20 -24.7(9) . . . . ?
Al2 O2 C21 C22 154.9(6) . . . . ?
C25 C20 C21 O2 -179.8(7) . . . . ?
S2 C20 C21 O2 0.6(9) . . . . ?
C25 C20 C21 C22 0.5(11) . . . . ?
S2 C20 C21 C22 -179.1(5) . . . . ?
O2 C21 C22 C23 178.5(7) . . . . ?
C20 C21 C22 C23 -1.8(11) . . . . ?
O2 C21 C22 C27 -3.1(11) . . . . ?
C20 C21 C22 C27 176.6(7) . . . . ?
C21 C22 C23 C24 1.4(14) . . . . ?
C27 C22 C23 C24 -176.8(10) . . . . ?
C22 C23 C24 C25 0.4(17) . . . . ?
C22 C23 C24 C26 -179.9(11) . . . . ?
C23 C24 C25 C20 -1.9(15) . . . . ?
C26 C24 C25 C20 178.4(10) . . . . ?
C21 C20 C25 C24 1.4(13) . . . . ?
S2 C20 C25 C24 -179.0(8) . . . . ?
C23 C22 C27 C29 1.5(15) . . . . ?
C21 C22 C27 C29 -176.6(9) . . . . ?
C23 C22 C27 C28 121.4(11) . . . . ?
C21 C22 C27 C28 -56.8(10) . . . . ?
C23 C22 C27 C30 -117.4(10) . . . . ?
C21 C22 C27 C30 64.4(12) . . . . ?
